data_7240643
loop_
_publ_author_name
'Urbanovsk\'y, Peter'
'Kotek, Jan'
'C\'isa\<rov\'a, Ivana'
'Hermann, Petr'

_publ_section_title
;
 Selective and clean synthesis of aminoalkyl-H-phosphinic acids from
 hypophosphorous acid by phospha-Mannich reaction
;
_journal_issue 36
_journal_name_full 'RSC Advances'
_journal_page_first 21329
_journal_page_last 21349
_journal_paper_doi 10.1039/D0RA03075A
_journal_volume 10
_journal_year 2020
_chemical_formula_moiety 'C5 H10 N O6 P'
_chemical_formula_sum 'C5 H10 N O6 P'
_chemical_formula_weight 211.11
_space_group_crystal_system triclinic
_space_group_IT_number 2
_space_group_name_Hall '-P 1'
_space_group_name_H-M_alt 'P -1'
_atom_sites_solution_hydrogens mixed
_atom_sites_solution_primary direct
_atom_sites_solution_secondary difmap
_audit_creation_method SHELXL-2014/7
_audit_update_record
;
2020-02-19 deposited with the CCDC.	2020-05-15 downloaded from the CCDC.
;
_cell_angle_alpha 101.004(5)
_cell_angle_beta 95.811(5)
_cell_angle_gamma 103.446(5)
_cell_formula_units_Z 2
_cell_length_a 5.1523(6)
_cell_length_b 7.4078(9)
_cell_length_c 11.8502(14)
_cell_measurement_reflns_used 5555
_cell_measurement_temperature 120(2)
_cell_measurement_theta_max 72.1061
_cell_measurement_theta_min 3.8451
_cell_volume 426.75(9)
_computing_cell_refinement 'SAINT V8.38A (Bruker AXS Inc., 2017)'
_computing_data_collection 'Bruker Instrument Service V6.2.6'
_computing_data_reduction 'SAINT V8.38A (Bruker AXS Inc., 2017)'
_computing_structure_refinement 'SHELXL 2014/7 (Sheldrick, 2014)'
_computing_structure_solution 'SHELXT 2014/5 (Sheldrick, 2014)'
_diffrn_ambient_temperature 120(2)
_diffrn_detector_area_resol_mean 10.4167
_diffrn_measured_fraction_theta_full 0.999
_diffrn_measured_fraction_theta_max 0.994
_diffrn_measurement_device_type 'Bruker D8 VENTURE Kappa Duo PHOTON 100 CMOS'
_diffrn_measurement_method '\f and \w scans'
_diffrn_radiation_monochromator 'Quazar Mo multilayer optic'
_diffrn_radiation_type CuK\a
_diffrn_radiation_wavelength 1.54178
_diffrn_reflns_av_R_equivalents 0.0387
_diffrn_reflns_av_unetI/netI 0.0331
_diffrn_reflns_Laue_measured_fraction_full 0.999
_diffrn_reflns_Laue_measured_fraction_max 0.994
_diffrn_reflns_limit_h_max 6
_diffrn_reflns_limit_h_min -6
_diffrn_reflns_limit_k_max 9
_diffrn_reflns_limit_k_min -9
_diffrn_reflns_limit_l_max 14
_diffrn_reflns_limit_l_min -14
_diffrn_reflns_number 7703
_diffrn_reflns_point_group_measured_fraction_full 0.999
_diffrn_reflns_point_group_measured_fraction_max 0.994
_diffrn_reflns_theta_full 67.679
_diffrn_reflns_theta_max 72.255
_diffrn_reflns_theta_min 3.845
_diffrn_source 'I\mS micro-focus sealed tube'
_exptl_absorpt_coefficient_mu 2.968
_exptl_absorpt_correction_T_max 0.90
_exptl_absorpt_correction_T_min 0.78
_exptl_absorpt_correction_type multi-scan
_exptl_absorpt_process_details
;
SADABS-2016/2 - Bruker AXS area detector scaling and absorption correction
;
_exptl_crystal_colour colourless
_exptl_crystal_density_diffrn 1.643
_exptl_crystal_description prism
_exptl_crystal_F_000 220
_exptl_crystal_size_max 0.149
_exptl_crystal_size_mid 0.088
_exptl_crystal_size_min 0.037
_refine_diff_density_max 0.253
_refine_diff_density_min -0.375
_refine_diff_density_rms 0.071
_refine_ls_extinction_method none
_refine_ls_goodness_of_fit_ref 1.055
_refine_ls_hydrogen_treatment mixed
_refine_ls_matrix_type full
_refine_ls_number_parameters 134
_refine_ls_number_reflns 1679
_refine_ls_number_restraints 0
_refine_ls_restrained_S_all 1.055
_refine_ls_R_factor_all 0.0345
_refine_ls_R_factor_gt 0.0309
_refine_ls_shift/su_max 0.000
_refine_ls_shift/su_mean 0.000
_refine_ls_structure_factor_coef Fsqd
_refine_ls_weighting_details 'w=1/[\s^2^(Fo^2^)+(0.0453P)^2^+0.1673P] where P=(Fo^2^+2Fc^2^)/3'
_refine_ls_weighting_scheme calc
_refine_ls_wR_factor_gt 0.0798
_refine_ls_wR_factor_ref 0.0821
_reflns_Friedel_coverage 0.000
_reflns_number_gt 1527
_reflns_number_total 1679
_reflns_threshold_expression 'I > 2\s(I)'
_cod_data_source_file d0ra03075a3.cif
_cod_data_source_block idampin
_cod_depositor_comments
;
The following automatic conversions were performed:

data item '_exptl_absorpt_correction_type' value 'Multi-Scan' was
changed to 'multi-scan' in accordance with the
/home/data/users/saulius/crontab/automatic-downloads/rss-feeds/RSC/lib/dictionaries/cif_core.dic
dictionary named 'cif_core.dic' version 2.4.2 last updated on
2011-04-26.

Automatic conversion script
Id: cif_fix_values 7556 2019-12-06 15:28:31Z antanas 

 Adding full bibliography for 7240636--7240653.cif.
;
_cod_database_code 7240643
_shelx_shelxl_version_number 2014/7
_shelx_space_group_comment
;
The symmetry employed for this shelxl refinement is uniquely defined
by the following loop, which should always be used as a source of
symmetry information in preference to the above space-group names.
They are only intended as comments.
;
_shelx_estimated_absorpt_t_min 0.666
_shelx_estimated_absorpt_t_max 0.898

loop_
_space_group_symop_operation_xyz
'x, y, z'
'-x, -y, -z'

loop_
_atom_site_label
_atom_site_type_symbol
_atom_site_fract_x
_atom_site_fract_y
_atom_site_fract_z
_atom_site_U_iso_or_equiv
_atom_site_adp_type
_atom_site_occupancy
_atom_site_site_symmetry_order
_atom_site_calc_flag
_atom_site_refinement_flags_posn
_atom_site_refinement_flags_adp
_atom_site_refinement_flags_occupancy
_atom_site_disorder_assembly
_atom_site_disorder_group
P1 P 0.58300(8) 0.17824(5) 0.22834(3) 0.01590(15) Uani 1 1 d . . . . .
H1 H 0.705(4) 0.108(3) 0.1474(17) 0.021(5) Uiso 1 1 d . . . . .
O11 O 0.3485(2) 0.24072(16) 0.17714(10) 0.0217(3) Uani 1 1 d . . . . .
O12 O 0.5359(2) 0.04538(16) 0.30954(10) 0.0203(3) Uani 1 1 d . . . . .
C2 C 0.8200(3) 0.3976(2) 0.31392(14) 0.0166(3) Uani 1 1 d . . . . .
H21 H 0.7923 0.4145 0.3964 0.020 Uiso 1 1 calc R U . . .
H22 H 1.0074 0.3878 0.3100 0.020 Uiso 1 1 calc R U . . .
N3 N 0.7796(3) 0.56718(18) 0.26866(11) 0.0134(3) Uani 1 1 d . . . . .
H31 H 0.605(4) 0.544(3) 0.2446(17) 0.022(5) Uiso 1 1 d . . . . .
C4 C 0.8589(3) 0.7462(2) 0.36096(13) 0.0155(3) Uani 1 1 d . . . . .
H41 H 0.8762 0.8572 0.3245 0.019 Uiso 1 1 calc R U . . .
H42 H 1.0364 0.7565 0.4060 0.019 Uiso 1 1 calc R U . . .
C5 C 0.6499(3) 0.7475(2) 0.44185(13) 0.0149(3) Uani 1 1 d . . . . .
O51 O 0.7431(2) 0.87942(17) 0.53633(10) 0.0231(3) Uani 1 1 d . . . . .
H511 H 0.623(6) 0.891(4) 0.586(3) 0.072(10) Uiso 1 1 d . . . . .
O52 O 0.4256(2) 0.63988(16) 0.41687(10) 0.0188(3) Uani 1 1 d . . . . .
C6 C 0.9196(3) 0.5926(2) 0.16579(14) 0.0177(3) Uani 1 1 d . . . . .
H61 H 0.9311 0.4675 0.1220 0.021 Uiso 1 1 calc R U . . .
H62 H 1.1054 0.6745 0.1924 0.021 Uiso 1 1 calc R U . . .
C7 C 0.7630(3) 0.6836(2) 0.08773(13) 0.0156(3) Uani 1 1 d . . . . .
O71 O 0.9064(2) 0.74559(17) 0.01093(10) 0.0202(3) Uani 1 1 d . . . . .
H711 H 0.806(5) 0.767(3) -0.043(2) 0.042(7) Uiso 1 1 d . . . . .
O72 O 0.5322(2) 0.68664(16) 0.09600(10) 0.0198(3) Uani 1 1 d . . . . .

loop_
_atom_site_aniso_label
_atom_site_aniso_U_11
_atom_site_aniso_U_22
_atom_site_aniso_U_33
_atom_site_aniso_U_23
_atom_site_aniso_U_13
_atom_site_aniso_U_12
P1 0.0214(2) 0.0136(2) 0.0136(2) 0.00231(15) 0.00537(15) 0.00564(16)
O11 0.0242(6) 0.0222(6) 0.0170(6) 0.0043(5) -0.0006(5) 0.0043(5)
O12 0.0308(6) 0.0155(6) 0.0180(6) 0.0046(4) 0.0085(5) 0.0097(5)
C2 0.0194(7) 0.0149(7) 0.0180(8) 0.0058(6) 0.0030(6) 0.0074(6)
N3 0.0129(6) 0.0143(6) 0.0141(6) 0.0035(5) 0.0034(5) 0.0049(5)
C4 0.0154(7) 0.0136(7) 0.0163(8) 0.0010(6) 0.0028(6) 0.0031(6)
C5 0.0155(7) 0.0141(7) 0.0160(7) 0.0040(6) 0.0021(6) 0.0055(6)
O51 0.0214(6) 0.0235(6) 0.0172(6) -0.0046(5) 0.0061(5) -0.0025(5)
O52 0.0135(5) 0.0190(6) 0.0216(6) 0.0003(5) 0.0032(4) 0.0032(4)
C6 0.0193(7) 0.0217(8) 0.0174(8) 0.0069(6) 0.0096(6) 0.0105(6)
C7 0.0178(7) 0.0145(7) 0.0132(7) 0.0000(6) 0.0026(6) 0.0040(6)
O71 0.0194(6) 0.0271(6) 0.0163(6) 0.0085(5) 0.0039(5) 0.0068(5)
O72 0.0164(6) 0.0254(6) 0.0190(6) 0.0040(5) 0.0038(4) 0.0085(5)

loop_
_atom_type_symbol
_atom_type_description
_atom_type_scat_dispersion_real
_atom_type_scat_dispersion_imag
_atom_type_scat_source
C C 0.0181 0.0091 'International Tables Vol C Tables 4.2.6.8 and 6.1.1.4'
H H 0.0000 0.0000 'International Tables Vol C Tables 4.2.6.8 and 6.1.1.4'
N N 0.0311 0.0180 'International Tables Vol C Tables 4.2.6.8 and 6.1.1.4'
O O 0.0492 0.0322 'International Tables Vol C Tables 4.2.6.8 and 6.1.1.4'
P P 0.2955 0.4335 'International Tables Vol C Tables 4.2.6.8 and 6.1.1.4'

loop_
_geom_angle_atom_site_label_1
_geom_angle_atom_site_label_2
_geom_angle_atom_site_label_3
_geom_angle
_geom_angle_site_symmetry_1
_geom_angle_site_symmetry_3
_geom_angle_publ_flag
O12 P1 O11 118.98(7) . . ?
O12 P1 C2 105.84(7) . . ?
O11 P1 C2 105.06(7) . . ?
O12 P1 H1 108.5(9) . . ?
O11 P1 H1 110.7(9) . . ?
C2 P1 H1 106.9(9) . . ?
N3 C2 P1 110.72(10) . . ?
N3 C2 H21 109.5 . . ?
P1 C2 H21 109.5 . . ?
N3 C2 H22 109.5 . . ?
P1 C2 H22 109.5 . . ?
H21 C2 H22 108.1 . . ?
C4 N3 C6 110.68(12) . . ?
C4 N3 C2 112.46(12) . . ?
C6 N3 C2 112.52(12) . . ?
C4 N3 H31 107.5(13) . . ?
C6 N3 H31 107.0(13) . . ?
C2 N3 H31 106.4(13) . . ?
N3 C4 C5 110.43(12) . . ?
N3 C4 H41 109.6 . . ?
C5 C4 H41 109.6 . . ?
N3 C4 H42 109.6 . . ?
C5 C4 H42 109.6 . . ?
H41 C4 H42 108.1 . . ?
O52 C5 O51 126.67(15) . . ?
O52 C5 C4 122.35(14) . . ?
O51 C5 C4 110.96(13) . . ?
C5 O51 H511 115(2) . . ?
N3 C6 C7 109.35(12) . . ?
N3 C6 H61 109.8 . . ?
C7 C6 H61 109.8 . . ?
N3 C6 H62 109.8 . . ?
C7 C6 H62 109.8 . . ?
H61 C6 H62 108.3 . . ?
O72 C7 O71 127.06(15) . . ?
O72 C7 C6 121.69(14) . . ?
O71 C7 C6 111.17(13) . . ?
C7 O71 H711 110.5(16) . . ?

loop_
_geom_bond_atom_site_label_1
_geom_bond_atom_site_label_2
_geom_bond_distance
_geom_bond_site_symmetry_2
_geom_bond_publ_flag
P1 O12 1.5005(12) . ?
P1 O11 1.5034(12) . ?
P1 C2 1.8321(16) . ?
P1 H1 1.293(19) . ?
C2 N3 1.5054(19) . ?
C2 H21 0.9900 . ?
C2 H22 0.9900 . ?
N3 C4 1.4918(19) . ?
N3 C6 1.4982(19) . ?
N3 H31 0.88(2) . ?
C4 C5 1.513(2) . ?
C4 H41 0.9900 . ?
C4 H42 0.9900 . ?
C5 O52 1.2129(19) . ?
C5 O51 1.3015(19) . ?
O51 H511 0.91(3) . ?
C6 C7 1.517(2) . ?
C6 H61 0.9900 . ?
C6 H62 0.9900 . ?
C7 O72 1.2082(19) . ?
C7 O71 1.3125(19) . ?
O71 H711 0.85(3) . ?
